data_7019161
loop_
_publ_author_name
'Sgro, Michael J.'
'Stephan, Douglas W.'

_publ_section_title
;
 Ni(ii), Pd(ii) and Pt(ii) complexes of PNP and PSP tridentate
 amino-phosphine ligands.
;
_journal_issue 22
_journal_name_full 'Dalton transactions (Cambridge, England : 2003)'
_journal_page_first 6791
_journal_page_last 6802
_journal_paper_doi 10.1039/c2dt30373f
_journal_volume 41
_journal_year 2012
_chemical_formula_sum 'C18 H43 Cl3 N2 P2 Pd S'
_chemical_formula_weight 594.29
_space_group_IT_number 2
_symmetry_cell_setting triclinic
_symmetry_space_group_name_Hall '-P 1'
_symmetry_space_group_name_H-M 'P -1'
_atom_sites_solution_hydrogens geom
_atom_sites_solution_primary direct
_atom_sites_solution_secondary difmap
_audit_creation_method SHELXL-97
_cell_angle_alpha 81.066(8)
_cell_angle_beta 74.944(8)
_cell_angle_gamma 69.118(8)
_cell_formula_units_Z 2
_cell_length_a 8.4214(15)
_cell_length_b 11.430(2)
_cell_length_c 15.337(3)
_cell_measurement_reflns_used 8019
_cell_measurement_temperature 150(2)
_cell_measurement_theta_max 27.55
_cell_measurement_theta_min 2.28
_cell_volume 1328.8(4)
_computing_cell_refinement 'Bruker SAINT'
_computing_data_collection 'Bruker APEX2'
_computing_data_reduction 'Bruker SAINT'
_computing_molecular_graphics 'Bruker SHELXTL'
_computing_publication_material 'Bruker SHELXTL'
_computing_structure_refinement 'SHELXL-97 (Sheldrick, 1997)'
_computing_structure_solution 'SHELXS-97 (Sheldrick, 1990)'
_diffrn_ambient_temperature 150(2)
_diffrn_measured_fraction_theta_full 0.998
_diffrn_measured_fraction_theta_max 0.971
_diffrn_measurement_device_type 'CCD area detector'
_diffrn_measurement_method 'phi and omega scans'
_diffrn_radiation_monochromator graphite
_diffrn_radiation_source 'fine-focus sealed tube'
_diffrn_radiation_type MoK\a
_diffrn_radiation_wavelength 0.71073
_diffrn_reflns_av_R_equivalents 0.0349
_diffrn_reflns_av_sigmaI/netI 0.0398
_diffrn_reflns_limit_h_max 10
_diffrn_reflns_limit_h_min -10
_diffrn_reflns_limit_k_max 14
_diffrn_reflns_limit_k_min -14
_diffrn_reflns_limit_l_max 20
_diffrn_reflns_limit_l_min -19
_diffrn_reflns_number 21331
_diffrn_reflns_theta_full 25.00
_diffrn_reflns_theta_max 27.80
_diffrn_reflns_theta_min 1.38
_exptl_absorpt_coefficient_mu 1.207
_exptl_absorpt_correction_T_max 0.7456
_exptl_absorpt_correction_T_min 0.6629
_exptl_absorpt_correction_type multi-scan
_exptl_absorpt_process_details sadabs
_exptl_crystal_colour colourless
_exptl_crystal_density_diffrn 1.485
_exptl_crystal_density_method 'not measured'
_exptl_crystal_description block
_exptl_crystal_F_000 616
_exptl_crystal_size_max 0.20
_exptl_crystal_size_mid 0.12
_exptl_crystal_size_min 0.11
_refine_diff_density_max 0.638
_refine_diff_density_min -0.638
_refine_diff_density_rms 0.086
_refine_ls_extinction_method none
_refine_ls_goodness_of_fit_ref 1.019
_refine_ls_hydrogen_treatment constr
_refine_ls_matrix_type full
_refine_ls_number_parameters 244
_refine_ls_number_reflns 6094
_refine_ls_number_restraints 0
_refine_ls_restrained_S_all 1.019
_refine_ls_R_factor_all 0.0419
_refine_ls_R_factor_gt 0.0297
_refine_ls_shift/su_max 0.001
_refine_ls_shift/su_mean 0.000
_refine_ls_structure_factor_coef Fsqd
_refine_ls_weighting_details 'calc w=1/[\s^2^(Fo^2^)+(0.0325P)^2^+0.6153P] where P=(Fo^2^+2Fc^2^)/3'
_refine_ls_weighting_scheme calc
_refine_ls_wR_factor_gt 0.0667
_refine_ls_wR_factor_ref 0.0710
_reflns_number_gt 5046
_reflns_number_total 6094
_reflns_threshold_expression >2sigma(I)
_cod_data_source_file c2dt30373f.txt
_cod_data_source_block mjs057_0m_compound9a
_cod_depositor_comments
;
The following automatic conversions were performed:

'_symmetry_cell_setting' value 'Triclinic' changed to 'triclinic'
according to /home/saulius/struct/CIF-dictionaries/cif_core.dic
dictionary named 'cif_core.dic' version 2.4.1 from 2010-06-29.

Automatic conversion script
Id: cif_fix_values 1715 2011-07-08 13:25:40Z adriana 
;
_cod_original_cell_volume 1328.7(4)
_cod_original_sg_symbol_H-M P-1
_cod_database_code 7019161

loop_
_symmetry_equiv_pos_as_xyz
'x, y, z'
'-x, -y, -z'

loop_
_atom_site_label
_atom_site_type_symbol
_atom_site_fract_x
_atom_site_fract_y
_atom_site_fract_z
_atom_site_U_iso_or_equiv
_atom_site_adp_type
_atom_site_occupancy
_atom_site_symmetry_multiplicity
_atom_site_calc_flag
_atom_site_refinement_flags
Pd1 Pd 0.61078(2) 0.644546(17) 0.721900(12) 0.01667(6) Uani 1 1 d .
Cl1 Cl 0.92548(8) 0.09629(6) 0.85660(4) 0.02786(15) Uani 1 1 d .
Cl2 Cl 0.88307(11) 0.70244(8) 0.93649(6) 0.0444(2) Uani 1 1 d .
Cl3 Cl 0.61983(12) 0.86877(7) 1.06440(5) 0.0443(2) Uani 1 1 d .
S1 S 0.50520(8) 0.58369(6) 0.87585(4) 0.02000(13) Uani 1 1 d .
P1 P 0.42870(8) 0.85080(6) 0.72607(4) 0.01828(14) Uani 1 1 d .
P2 P 0.77930(8) 0.43491(6) 0.70547(4) 0.01608(13) Uani 1 1 d .
N1 N 0.3099(3) 0.8893(2) 0.82776(14) 0.0256(5) Uani 1 1 d .
H1A H 0.2097 0.9507 0.8309 0.031 Uiso 1 1 calc R
N2 N 0.6730(3) 0.3489(2) 0.77679(14) 0.0225(5) Uani 1 1 d .
H2A H 0.7312 0.2770 0.8018 0.027 Uiso 1 1 calc R
C1 C 0.2567(3) 0.8845(3) 0.66304(17) 0.0252(6) Uani 1 1 d .
H1B H 0.1647 0.9651 0.6833 0.030 Uiso 1 1 calc R
C2 C 0.5371(3) 0.9691(2) 0.68216(18) 0.0246(6) Uani 1 1 d .
H2B H 0.5989 0.9535 0.6178 0.029 Uiso 1 1 calc R
C3 C 0.8293(3) 0.3756(2) 0.59312(17) 0.0221(5) Uani 1 1 d .
H3A H 0.9026 0.4209 0.5497 0.027 Uiso 1 1 calc R
C4 C 0.9912(3) 0.3840(2) 0.73600(17) 0.0210(5) Uani 1 1 d .
H4A H 1.0384 0.2903 0.7379 0.025 Uiso 1 1 calc R
C5 C 0.3569(4) 0.8303(2) 0.91290(17) 0.0251(6) Uani 1 1 d .
H5A H 0.2871 0.8872 0.9618 0.030 Uiso 1 1 calc R
H5B H 0.4814 0.8176 0.9082 0.030 Uiso 1 1 calc R
C6 C 0.3269(3) 0.7054(2) 0.93762(17) 0.0265(6) Uani 1 1 d .
H6A H 0.2163 0.7111 0.9231 0.032 Uiso 1 1 calc R
H6B H 0.3170 0.6842 1.0035 0.032 Uiso 1 1 calc R
C7 C 0.4829(3) 0.3928(2) 0.79810(18) 0.0222(5) Uani 1 1 d .
H7A H 0.4425 0.3194 0.8071 0.027 Uiso 1 1 calc R
H7B H 0.4410 0.4465 0.7460 0.027 Uiso 1 1 calc R
C8 C 0.4034(3) 0.4660(2) 0.88162(18) 0.0262(6) Uani 1 1 d .
H8A H 0.4204 0.4083 0.9362 0.031 Uiso 1 1 calc R
H8B H 0.2767 0.5074 0.8862 0.031 Uiso 1 1 calc R
C9 C 0.1736(4) 0.7817(3) 0.6886(2) 0.0365(7) Uani 1 1 d .
H9A H 0.0817 0.7993 0.6554 0.055 Uiso 1 1 calc R
H9B H 0.1230 0.7793 0.7538 0.055 Uiso 1 1 calc R
H9C H 0.2625 0.7004 0.6731 0.055 Uiso 1 1 calc R
C10 C 0.3174(4) 0.9005(3) 0.56087(18) 0.0364(7) Uani 1 1 d .
H10A H 0.2187 0.9184 0.5325 0.055 Uiso 1 1 calc R
H10B H 0.4087 0.8232 0.5389 0.055 Uiso 1 1 calc R
H10C H 0.3637 0.9704 0.5454 0.055 Uiso 1 1 calc R
C11 C 0.4098(4) 1.1034(2) 0.6850(2) 0.0329(7) Uani 1 1 d .
H11A H 0.4742 1.1621 0.6609 0.049 Uiso 1 1 calc R
H11B H 0.3478 1.1205 0.7477 0.049 Uiso 1 1 calc R
H11C H 0.3257 1.1137 0.6483 0.049 Uiso 1 1 calc R
C12 C 0.6741(4) 0.9501(3) 0.7373(2) 0.0359(7) Uani 1 1 d .
H12A H 0.7339 1.0120 0.7149 0.054 Uiso 1 1 calc R
H12B H 0.7591 0.8653 0.7308 0.054 Uiso 1 1 calc R
H12C H 0.6165 0.9610 0.8012 0.054 Uiso 1 1 calc R
C13 C 0.6608(4) 0.4047(3) 0.5611(2) 0.0358(7) Uani 1 1 d .
H13A H 0.6885 0.3732 0.5012 0.054 Uiso 1 1 calc R
H13B H 0.6013 0.4957 0.5576 0.054 Uiso 1 1 calc R
H13C H 0.5848 0.3639 0.6040 0.054 Uiso 1 1 calc R
C14 C 0.9310(4) 0.2356(2) 0.59228(19) 0.0295(6) Uani 1 1 d .
H14A H 0.9549 0.2083 0.5313 0.044 Uiso 1 1 calc R
H14B H 0.8623 0.1892 0.6352 0.044 Uiso 1 1 calc R
H14C H 1.0413 0.2190 0.6098 0.044 Uiso 1 1 calc R
C15 C 0.9739(4) 0.4234(3) 0.82922(18) 0.0315(6) Uani 1 1 d .
H15A H 1.0890 0.3947 0.8437 0.047 Uiso 1 1 calc R
H15B H 0.8968 0.3857 0.8744 0.047 Uiso 1 1 calc R
H15C H 0.9247 0.5150 0.8296 0.047 Uiso 1 1 calc R
C16 C 1.1209(3) 0.4344(3) 0.66514(19) 0.0304(6) Uani 1 1 d .
H16A H 1.2330 0.4056 0.6831 0.046 Uiso 1 1 calc R
H16B H 1.0759 0.5263 0.6607 0.046 Uiso 1 1 calc R
H16C H 1.1369 0.4035 0.6063 0.046 Uiso 1 1 calc R
C17 C 0.7411(4) 0.6894(3) 0.59388(18) 0.0345(7) Uani 1 1 d .
H17A H 0.6603 0.7185 0.5531 0.052 Uiso 1 1 calc R
H17B H 0.8377 0.6149 0.5711 0.052 Uiso 1 1 calc R
H17C H 0.7868 0.7561 0.5970 0.052 Uiso 1 1 calc R
C18 C 0.8279(4) 0.8400(3) 0.9925(2) 0.0383(7) Uani 1 1 d .
H18A H 0.9150 0.8297 1.0283 0.046 Uiso 1 1 calc R
H18B H 0.8283 0.9121 0.9474 0.046 Uiso 1 1 calc R

loop_
_atom_site_aniso_label
_atom_site_aniso_U_11
_atom_site_aniso_U_22
_atom_site_aniso_U_33
_atom_site_aniso_U_23
_atom_site_aniso_U_13
_atom_site_aniso_U_12
Pd1 0.01601(10) 0.01642(10) 0.01573(10) -0.00144(7) -0.00214(7) -0.00400(7)
Cl1 0.0248(3) 0.0227(3) 0.0287(3) 0.0024(3) -0.0048(3) -0.0016(3)
Cl2 0.0402(4) 0.0484(5) 0.0509(5) -0.0222(4) -0.0035(4) -0.0193(4)
Cl3 0.0595(5) 0.0342(4) 0.0376(4) -0.0084(3) -0.0066(4) -0.0140(4)
S1 0.0187(3) 0.0228(3) 0.0183(3) -0.0012(2) -0.0033(2) -0.0074(3)
P1 0.0181(3) 0.0170(3) 0.0178(3) -0.0018(2) -0.0037(2) -0.0035(3)
P2 0.0140(3) 0.0165(3) 0.0184(3) -0.0021(2) -0.0053(2) -0.0042(2)
N1 0.0232(11) 0.0236(12) 0.0210(11) -0.0046(9) -0.0039(9) 0.0034(9)
N2 0.0164(10) 0.0209(11) 0.0284(12) 0.0033(9) -0.0057(9) -0.0053(9)
C1 0.0219(13) 0.0287(14) 0.0237(13) -0.0029(11) -0.0078(11) -0.0045(11)
C2 0.0272(14) 0.0186(13) 0.0260(13) -0.0009(10) -0.0042(11) -0.0067(11)
C3 0.0209(13) 0.0240(13) 0.0224(13) -0.0050(10) -0.0055(10) -0.0066(11)
C4 0.0172(12) 0.0219(13) 0.0255(13) -0.0035(10) -0.0084(10) -0.0050(10)
C5 0.0270(14) 0.0284(14) 0.0183(12) -0.0067(11) -0.0035(10) -0.0064(12)
C6 0.0247(13) 0.0292(15) 0.0202(13) -0.0050(11) 0.0015(10) -0.0056(12)
C7 0.0172(12) 0.0221(13) 0.0301(14) 0.0001(11) -0.0060(10) -0.0102(10)
C8 0.0243(14) 0.0283(15) 0.0278(14) 0.0011(11) -0.0029(11) -0.0144(12)
C9 0.0287(15) 0.0506(19) 0.0367(17) -0.0015(14) -0.0112(13) -0.0189(14)
C10 0.0437(18) 0.0493(19) 0.0222(14) 0.0022(13) -0.0142(13) -0.0199(15)
C11 0.0380(16) 0.0208(14) 0.0399(17) -0.0008(12) -0.0111(13) -0.0085(13)
C12 0.0258(15) 0.0335(16) 0.0520(19) -0.0035(14) -0.0104(14) -0.0125(13)
C13 0.0308(15) 0.0463(18) 0.0330(16) -0.0147(14) -0.0180(13) -0.0036(14)
C14 0.0329(15) 0.0246(14) 0.0318(15) -0.0108(12) -0.0083(12) -0.0058(12)
C15 0.0265(14) 0.0445(18) 0.0284(15) -0.0086(13) -0.0116(12) -0.0112(13)
C16 0.0223(14) 0.0436(17) 0.0308(15) -0.0024(13) -0.0079(11) -0.0161(13)
C17 0.0402(17) 0.0250(15) 0.0244(14) 0.0000(11) 0.0078(12) -0.0053(13)
C18 0.055(2) 0.0346(17) 0.0368(17) -0.0033(13) -0.0121(15) -0.0269(16)

loop_
_atom_type_symbol
_atom_type_description
_atom_type_scat_dispersion_real
_atom_type_scat_dispersion_imag
_atom_type_scat_source
C C 0.0033 0.0016 'International Tables Vol C Tables 4.2.6.8 and 6.1.1.4'
H H 0.0000 0.0000 'International Tables Vol C Tables 4.2.6.8 and 6.1.1.4'
N N 0.0061 0.0033 'International Tables Vol C Tables 4.2.6.8 and 6.1.1.4'
P P 0.1023 0.0942 'International Tables Vol C Tables 4.2.6.8 and 6.1.1.4'
S S 0.1246 0.1234 'International Tables Vol C Tables 4.2.6.8 and 6.1.1.4'
Cl Cl 0.1484 0.1585 'International Tables Vol C Tables 4.2.6.8 and 6.1.1.4'
Pd Pd -0.9988 1.0072 'International Tables Vol C Tables 4.2.6.8 and 6.1.1.4'

loop_
_geom_angle_atom_site_label_1
_geom_angle_atom_site_label_2
_geom_angle_atom_site_label_3
_geom_angle
C17 Pd1 P1 88.45(8)
C17 Pd1 P2 89.29(8)
P1 Pd1 P2 173.63(2)
C17 Pd1 S1 170.71(9)
P1 Pd1 S1 96.15(2)
P2 Pd1 S1 86.95(2)
C6 S1 C8 101.05(13)
C6 S1 Pd1 114.73(9)
C8 S1 Pd1 110.22(9)
N1 P1 C2 106.86(12)
N1 P1 C1 100.67(12)
C2 P1 C1 106.11(13)
N1 P1 Pd1 113.68(8)
C2 P1 Pd1 115.38(9)
C1 P1 Pd1 112.84(9)
N2 P2 C4 103.82(11)
N2 P2 C3 106.35(12)
C4 P2 C3 104.11(11)
N2 P2 Pd1 107.68(8)
C4 P2 Pd1 116.44(9)
C3 P2 Pd1 117.25(8)
C5 N1 P1 125.48(17)
C5 N1 H1A 117.3
P1 N1 H1A 117.3
C7 N2 P2 119.85(17)
C7 N2 H2A 120.1
P2 N2 H2A 120.1
C10 C1 C9 110.5(2)
C10 C1 P1 114.50(19)
C9 C1 P1 109.13(19)
C10 C1 H1B 107.5
C9 C1 H1B 107.5
P1 C1 H1B 107.5
C11 C2 C12 111.0(2)
C11 C2 P1 112.96(19)
C12 C2 P1 108.00(19)
C11 C2 H2B 108.3
C12 C2 H2B 108.3
P1 C2 H2B 108.3
C14 C3 C13 110.5(2)
C14 C3 P2 112.33(18)
C13 C3 P2 109.93(18)
C14 C3 H3A 108.0
C13 C3 H3A 108.0
P2 C3 H3A 108.0
C15 C4 C16 110.4(2)
C15 C4 P2 111.34(17)
C16 C4 P2 111.23(18)
C15 C4 H4A 107.9
C16 C4 H4A 107.9
P2 C4 H4A 107.9
N1 C5 C6 112.5(2)
N1 C5 H5A 109.1
C6 C5 H5A 109.1
N1 C5 H5B 109.1
C6 C5 H5B 109.1
H5A C5 H5B 107.8
C5 C6 S1 110.26(18)
C5 C6 H6A 109.6
S1 C6 H6A 109.6
C5 C6 H6B 109.6
S1 C6 H6B 109.6
H6A C6 H6B 108.1
N2 C7 C8 113.1(2)
N2 C7 H7A 109.0
C8 C7 H7A 109.0
N2 C7 H7B 109.0
C8 C7 H7B 109.0
H7A C7 H7B 107.8
C7 C8 S1 109.87(18)
C7 C8 H8A 109.7
S1 C8 H8A 109.7
C7 C8 H8B 109.7
S1 C8 H8B 109.7
H8A C8 H8B 108.2
C1 C9 H9A 109.5
C1 C9 H9B 109.5
H9A C9 H9B 109.5
C1 C9 H9C 109.5
H9A C9 H9C 109.5
H9B C9 H9C 109.5
C1 C10 H10A 109.5
C1 C10 H10B 109.5
H10A C10 H10B 109.5
C1 C10 H10C 109.5
H10A C10 H10C 109.5
H10B C10 H10C 109.5
C2 C11 H11A 109.5
C2 C11 H11B 109.5
H11A C11 H11B 109.5
C2 C11 H11C 109.5
H11A C11 H11C 109.5
H11B C11 H11C 109.5
C2 C12 H12A 109.5
C2 C12 H12B 109.5
H12A C12 H12B 109.5
C2 C12 H12C 109.5
H12A C12 H12C 109.5
H12B C12 H12C 109.5
C3 C13 H13A 109.5
C3 C13 H13B 109.5
H13A C13 H13B 109.5
C3 C13 H13C 109.5
H13A C13 H13C 109.5
H13B C13 H13C 109.5
C3 C14 H14A 109.5
C3 C14 H14B 109.5
H14A C14 H14B 109.5
C3 C14 H14C 109.5
H14A C14 H14C 109.5
H14B C14 H14C 109.5
C4 C15 H15A 109.5
C4 C15 H15B 109.5
H15A C15 H15B 109.5
C4 C15 H15C 109.5
H15A C15 H15C 109.5
H15B C15 H15C 109.5
C4 C16 H16A 109.5
C4 C16 H16B 109.5
H16A C16 H16B 109.5
C4 C16 H16C 109.5
H16A C16 H16C 109.5
H16B C16 H16C 109.5
Pd1 C17 H17A 109.5
Pd1 C17 H17B 109.5
H17A C17 H17B 109.5
Pd1 C17 H17C 109.5
H17A C17 H17C 109.5
H17B C17 H17C 109.5
Cl3 C18 Cl2 109.37(16)
Cl3 C18 H18A 109.8
Cl2 C18 H18A 109.8
Cl3 C18 H18B 109.8
Cl2 C18 H18B 109.8
H18A C18 H18B 108.2

loop_
_geom_bond_atom_site_label_1
_geom_bond_atom_site_label_2
_geom_bond_distance
Pd1 C17 2.071(3)
Pd1 P1 2.3091(8)
Pd1 P2 2.3230(7)
Pd1 S1 2.3852(7)
Cl2 C18 1.766(3)
Cl3 C18 1.759(3)
S1 C6 1.808(3)
S1 C8 1.815(3)
P1 N1 1.648(2)
P1 C2 1.842(3)
P1 C1 1.842(3)
P2 N2 1.657(2)
P2 C4 1.831(2)
P2 C3 1.841(2)
N1 C5 1.457(3)
N1 H1A 0.8800
N2 C7 1.459(3)
N2 H2A 0.8800
C1 C10 1.520(4)
C1 C9 1.525(4)
C1 H1B 1.0000
C2 C11 1.526(4)
C2 C12 1.537(4)
C2 H2B 1.0000
C3 C14 1.523(4)
C3 C13 1.529(4)
C3 H3A 1.0000
C4 C15 1.520(3)
C4 C16 1.531(4)
C4 H4A 1.0000
C5 C6 1.511(4)
C5 H5A 0.9900
C5 H5B 0.9900
C6 H6A 0.9900
C6 H6B 0.9900
C7 C8 1.509(4)
C7 H7A 0.9900
C7 H7B 0.9900
C8 H8A 0.9900
C8 H8B 0.9900
C9 H9A 0.9800
C9 H9B 0.9800
C9 H9C 0.9800
C10 H10A 0.9800
C10 H10B 0.9800
C10 H10C 0.9800
C11 H11A 0.9800
C11 H11B 0.9800
C11 H11C 0.9800
C12 H12A 0.9800
C12 H12B 0.9800
C12 H12C 0.9800
C13 H13A 0.9800
C13 H13B 0.9800
C13 H13C 0.9800
C14 H14A 0.9800
C14 H14B 0.9800
C14 H14C 0.9800
C15 H15A 0.9800
C15 H15B 0.9800
C15 H15C 0.9800
C16 H16A 0.9800
C16 H16B 0.9800
C16 H16C 0.9800
C17 H17A 0.9800
C17 H17B 0.9800
C17 H17C 0.9800
C18 H18A 0.9900
C18 H18B 0.9900
